data_7225163
loop_
_publ_author_name
'Nauha, Elisa'
'Naumov, Pan\<ce'
'Lusi, Matteo'

_publ_section_title
;
 Fine-tuning of a thermosalient phase transition by solid solutions
;
_journal_issue 25
_journal_name_full CrystEngComm
_journal_page_first 4699
_journal_paper_doi 10.1039/C6CE00762G
_journal_volume 18
_journal_year 2016
_chemical_formula_sum 'C10 H8 Br2 N2 Zn'
_chemical_formula_weight 381.37
_chemical_name_systematic
;
 ?
;
_space_group_crystal_system monoclinic
_space_group_IT_number 15
_space_group_name_Hall '-C 2yc'
_space_group_name_H-M_alt 'C 1 2/c 1'
_symmetry_space_group_name_Hall '-C 2yc'
_symmetry_space_group_name_H-M 'C 1 2/c 1'
_atom_sites_solution_hydrogens geom
_audit_creation_method SHELXL-2013
_audit_update_record
;
2016-03-18 deposited with the CCDC.
2016-05-09 downloaded from the CCDC.
;
_cell_angle_alpha 90
_cell_angle_beta 97.425(3)
_cell_angle_gamma 90
_cell_formula_units_Z 4
_cell_length_a 10.8238(18)
_cell_length_b 14.807(2)
_cell_length_c 7.8103(12)
_cell_measurement_temperature 320(2)
_cell_volume 1241.2(3)
_computing_structure_refinement 'SHELXL-2013 (Sheldrick, 2013)'
_diffrn_ambient_temperature 320(2)
_diffrn_measured_fraction_theta_full 0.995
_diffrn_measured_fraction_theta_max 0.971
_diffrn_radiation_type MoK\a
_diffrn_radiation_wavelength 0.71073
_diffrn_reflns_av_R_equivalents 0.0205
_diffrn_reflns_av_unetI/netI 0.0316
_diffrn_reflns_Laue_measured_fraction_full 0.995
_diffrn_reflns_Laue_measured_fraction_max 0.971
_diffrn_reflns_limit_h_max 9
_diffrn_reflns_limit_h_min -14
_diffrn_reflns_limit_k_max 16
_diffrn_reflns_limit_k_min -19
_diffrn_reflns_limit_l_max 10
_diffrn_reflns_limit_l_min -10
_diffrn_reflns_number 3978
_diffrn_reflns_point_group_measured_fraction_full 0.995
_diffrn_reflns_point_group_measured_fraction_max 0.971
_diffrn_reflns_theta_full 25.242
_diffrn_reflns_theta_max 29.076
_diffrn_reflns_theta_min 2.344
_exptl_absorpt_coefficient_mu 8.385
_exptl_absorpt_correction_T_max 0.7458
_exptl_absorpt_correction_T_min 0.5442
_exptl_absorpt_correction_type multi-scan
_exptl_absorpt_process_details sadabs
_exptl_crystal_colour colorless
_exptl_crystal_density_diffrn 2.041
_exptl_crystal_description plate
_exptl_crystal_F_000 728
_exptl_crystal_size_max 0.21
_exptl_crystal_size_mid 0.09
_exptl_crystal_size_min 0.05
_refine_diff_density_max 0.763
_refine_diff_density_min -0.515
_refine_diff_density_rms 0.090
_refine_ls_extinction_method none
_refine_ls_goodness_of_fit_ref 1.026
_refine_ls_hydrogen_treatment constr
_refine_ls_matrix_type full
_refine_ls_number_parameters 69
_refine_ls_number_reflns 1623
_refine_ls_number_restraints 0
_refine_ls_restrained_S_all 1.026
_refine_ls_R_factor_all 0.0697
_refine_ls_R_factor_gt 0.0351
_refine_ls_shift/su_max 0.000
_refine_ls_shift/su_mean 0.000
_refine_ls_structure_factor_coef Fsqd
_refine_ls_weighting_details 'w=1/[\s^2^(Fo^2^)+(0.0435P)^2^+0.3476P] where P=(Fo^2^+2Fc^2^)/3'
_refine_ls_weighting_scheme calc
_refine_ls_wR_factor_gt 0.0772
_refine_ls_wR_factor_ref 0.0886
_reflns_Friedel_coverage 0.000
_reflns_number_gt 1039
_reflns_number_total 1623
_reflns_threshold_expression 'I > 2\s(I)'
_cod_data_source_file c6ce00762g3.cif
_cod_data_source_block 1x100_320K
_cod_depositor_comments 'Adding full bibliography for 7225150--7225163.cif.'
_cod_original_cell_volume 1241.3(3)
_cod_database_code 7225163
_shelx_space_group_comment
;
The symmetry employed for this shelxl refinement is uniquely defined
by the following loop, which should always be used as a source of
symmetry information in preference to the above space-group names.
They are only intended as comments.
;
_shelxl_version_number 2013-4

loop_
_space_group_symop_operation_xyz
'x, y, z'
'-x, y, -z+1/2'
'x+1/2, y+1/2, z'
'-x+1/2, y+1/2, -z+1/2'
'-x, -y, -z'
'x, -y, z-1/2'
'-x+1/2, -y+1/2, -z'
'x+1/2, -y+1/2, z-1/2'

loop_
_atom_site_label
_atom_site_type_symbol
_atom_site_fract_x
_atom_site_fract_y
_atom_site_fract_z
_atom_site_U_iso_or_equiv
_atom_site_adp_type
_atom_site_occupancy
_atom_site_site_symmetry_order
_atom_site_calc_flag
_atom_site_refinement_flags_posn
_atom_site_refinement_flags_adp
_atom_site_refinement_flags_occupancy
Zn1 Zn 0.0000 0.29914(3) 0.2500 0.04576(19) Uani 1 2 d S T P
Br1 Br -0.01436(4) 0.21474(3) -0.00469(5) 0.06736(19) Uani 1 1 d . . .
N1 N 0.1191(2) 0.40521(18) 0.2254(3) 0.0446(7) Uani 1 1 d . . .
C1 C 0.0660(3) 0.4869(2) 0.2347(4) 0.0455(8) Uani 1 1 d . . .
C2 C 0.1329(4) 0.5648(3) 0.2151(5) 0.0662(11) Uani 1 1 d . . .
H2 H 0.0964 0.6212 0.2239 0.079 Uiso 1 1 calc R U .
C3 C 0.2541(5) 0.5578(4) 0.1825(6) 0.0841(15) Uani 1 1 d . . .
H3 H 0.3001 0.6097 0.1688 0.101 Uiso 1 1 calc R U .
C4 C 0.3073(4) 0.4751(4) 0.1701(6) 0.0781(13) Uani 1 1 d . . .
H4 H 0.3892 0.4696 0.1472 0.094 Uiso 1 1 calc R U .
C5 C 0.2365(4) 0.3999(3) 0.1922(5) 0.0621(10) Uani 1 1 d . . .
H5 H 0.2720 0.3431 0.1837 0.075 Uiso 1 1 calc R U .

loop_
_atom_site_aniso_label
_atom_site_aniso_U_11
_atom_site_aniso_U_22
_atom_site_aniso_U_33
_atom_site_aniso_U_23
_atom_site_aniso_U_13
_atom_site_aniso_U_12
Zn1 0.0564(4) 0.0367(3) 0.0460(3) 0.000 0.0135(3) 0.000
Br1 0.0961(4) 0.0583(3) 0.0504(3) -0.01183(16) 0.0196(2) -0.0090(2)
N1 0.0423(16) 0.0481(17) 0.0439(15) 0.0013(12) 0.0075(12) -0.0005(13)
C1 0.054(2) 0.043(2) 0.0370(18) 0.0022(13) -0.0017(16) -0.0058(15)
C2 0.076(3) 0.049(2) 0.073(3) 0.0054(19) 0.003(2) -0.011(2)
C3 0.088(4) 0.082(4) 0.081(3) 0.014(3) 0.005(3) -0.039(3)
C4 0.051(2) 0.108(4) 0.075(3) 0.008(3) 0.008(2) -0.019(3)
C5 0.049(2) 0.073(3) 0.065(2) 0.002(2) 0.0117(19) 0.003(2)

loop_
_atom_type_symbol
_atom_type_description
_atom_type_scat_dispersion_real
_atom_type_scat_dispersion_imag
_atom_type_scat_source
C C 0.0033 0.0016 'International Tables Vol C Tables 4.2.6.8 and 6.1.1.4'
H H 0.0000 0.0000 'International Tables Vol C Tables 4.2.6.8 and 6.1.1.4'
N N 0.0061 0.0033 'International Tables Vol C Tables 4.2.6.8 and 6.1.1.4'
Zn Zn 0.2839 1.4301 'International Tables Vol C Tables 4.2.6.8 and 6.1.1.4'
Br Br -0.2901 2.4595 'International Tables Vol C Tables 4.2.6.8 and 6.1.1.4'

loop_
_geom_angle_atom_site_label_1
_geom_angle_atom_site_label_2
_geom_angle_atom_site_label_3
_geom_angle
_geom_angle_site_symmetry_1
_geom_angle_site_symmetry_3
N1 Zn1 N1 80.42(15) . 2
N1 Zn1 Br1 107.60(7) . .
N1 Zn1 Br1 120.95(7) 2 .
N1 Zn1 Br1 120.95(7) . 2
N1 Zn1 Br1 107.60(7) 2 2
Br1 Zn1 Br1 115.36(3) . 2
C5 N1 C1 119.3(3) . .
C5 N1 Zn1 126.7(2) . .
C1 N1 Zn1 113.8(2) . .
N1 C1 C2 120.8(4) . .
N1 C1 C1 115.93(19) . 2
C2 C1 C1 123.3(2) . 2
C3 C2 C1 119.0(4) . .
C3 C2 H2 120.5 . .
C1 C2 H2 120.5 . .
C4 C3 C2 120.3(4) . .
C4 C3 H3 119.9 . .
C2 C3 H3 119.9 . .
C3 C4 C5 118.1(4) . .
C3 C4 H4 120.9 . .
C5 C4 H4 120.9 . .
N1 C5 C4 122.5(4) . .
N1 C5 H5 118.7 . .
C4 C5 H5 118.7 . .

loop_
_geom_bond_atom_site_label_1
_geom_bond_atom_site_label_2
_geom_bond_distance
_geom_bond_site_symmetry_2
Zn1 N1 2.057(3) .
Zn1 N1 2.057(3) 2
Zn1 Br1 2.3373(5) .
Zn1 Br1 2.3373(5) 2
N1 C5 1.332(4) .
N1 C1 1.345(4) .
C1 C2 1.381(5) .
C1 C1 1.479(7) 2
C2 C3 1.372(6) .
C2 H2 0.9300 .
C3 C4 1.362(7) .
C3 H3 0.9300 .
C4 C5 1.375(6) .
C4 H4 0.9300 .
C5 H5 0.9300 .

loop_
_geom_torsion_atom_site_label_1
_geom_torsion_atom_site_label_2
_geom_torsion_atom_site_label_3
_geom_torsion_atom_site_label_4
_geom_torsion
_geom_torsion_site_symmetry_1
_geom_torsion_site_symmetry_4
C5 N1 C1 C2 -1.9(5) . .
Zn1 N1 C1 C2 -178.0(3) . .
C5 N1 C1 C1 177.8(3) . 2
Zn1 N1 C1 C1 1.6(4) . 2
N1 C1 C2 C3 1.3(5) . .
C1 C1 C2 C3 -178.3(4) 2 .
C1 C2 C3 C4 -0.2(7) . .
C2 C3 C4 C5 -0.4(7) . .
C1 N1 C5 C4 1.3(5) . .
Zn1 N1 C5 C4 176.9(3) . .
C3 C4 C5 N1 -0.1(7) . .
